data_2213489
loop_
_publ_author_name
'Dong, Li'
'Yin, Zhen-Ming'

_publ_section_title
;
 2-Hydroxycyclohexyl 1<i>H</i>-pyrrole-2-carboxylate
;
_journal_coeditor_code OM2097
_journal_issue 5
_journal_name_full 'Acta Crystallographica Section E'
_journal_page_first o2758
_journal_page_last o2760
_journal_paper_doi 10.1107/S1600536807005867
_journal_volume 63
_journal_year 2007
_chemical_formula_iupac 'C11 H15 N O3'
_chemical_formula_moiety 'C11 H15 N O3'
_chemical_formula_sum 'C11 H15 N O3'
_chemical_formula_weight 209.24
_chemical_melting_point 383
_chemical_name_systematic
;
2-Hydroxycyclohexyl 1H-pyrrole-2-carboxylate
;
_space_group_IT_number 2
_symmetry_cell_setting triclinic
_symmetry_space_group_name_Hall '-P 1'
_symmetry_space_group_name_H-M 'P -1'
_atom_sites_solution_hydrogens geom
_atom_sites_solution_primary direct
_atom_sites_solution_secondary difmap
_cell_angle_alpha 67.439(11)
_cell_angle_beta 84.836(12)
_cell_angle_gamma 85.742(12)
_cell_formula_units_Z 2
_cell_length_a 5.266(5)
_cell_length_b 9.350(8)
_cell_length_c 11.932(10)
_cell_measurement_reflns_used 861
_cell_measurement_temperature 293(2)
_cell_measurement_theta_max 0.00
_cell_measurement_theta_min 0.00
_cell_volume 539.8(8)
_computing_cell_refinement SMART
_computing_data_collection 'SMART (Bruker, 1997)'
_computing_data_reduction 'SAINT (Bruker, 1997)'
_computing_molecular_graphics 'SHELXTL (Bruker, 1997)'
_computing_publication_material SHELXTL
_computing_structure_refinement 'SHELXL97 (Sheldrick, 1997)'
_computing_structure_solution 'SHELXS97 (Sheldrick, 1997)'
_diffrn_ambient_temperature 293(2)
_diffrn_measured_fraction_theta_full 0.983
_diffrn_measured_fraction_theta_max 0.983
_diffrn_measurement_device_type 'Bruker SMART CCD area-detector'
_diffrn_measurement_method '\f and \w'
_diffrn_radiation_monochromator graphite
_diffrn_radiation_source 'fine-focus sealed tube'
_diffrn_radiation_type MoK\a
_diffrn_radiation_wavelength 0.71073
_diffrn_reflns_av_R_equivalents 0.0152
_diffrn_reflns_av_sigmaI/netI 0.0276
_diffrn_reflns_limit_h_max 6
_diffrn_reflns_limit_h_min -6
_diffrn_reflns_limit_k_max 9
_diffrn_reflns_limit_k_min -11
_diffrn_reflns_limit_l_max 11
_diffrn_reflns_limit_l_min -14
_diffrn_reflns_number 2938
_diffrn_reflns_theta_full 25.03
_diffrn_reflns_theta_max 25.03
_diffrn_reflns_theta_min 2.36
_diffrn_standards_number 0
_exptl_absorpt_coefficient_mu 0.094
_exptl_absorpt_correction_T_max 1.000000
_exptl_absorpt_correction_T_min 0.757003
_exptl_absorpt_correction_type multi-scan
_exptl_absorpt_process_details '(SADABS; Bruker, 1997)'
_exptl_crystal_colour colorless
_exptl_crystal_density_diffrn 1.287
_exptl_crystal_density_method 'not measured'
_exptl_crystal_description block
_exptl_crystal_F_000 224
_exptl_crystal_size_max 0.24
_exptl_crystal_size_mid 0.20
_exptl_crystal_size_min 0.18
_refine_diff_density_max 0.140
_refine_diff_density_min -0.190
_refine_ls_extinction_method none
_refine_ls_goodness_of_fit_ref 1.026
_refine_ls_hydrogen_treatment constr
_refine_ls_matrix_type full
_refine_ls_number_parameters 137
_refine_ls_number_reflns 1882
_refine_ls_number_restraints 0
_refine_ls_restrained_S_all 1.026
_refine_ls_R_factor_all 0.0557
_refine_ls_R_factor_gt 0.0403
_refine_ls_shift/su_max 0.000
_refine_ls_shift/su_mean 0.000
_refine_ls_structure_factor_coef Fsqd
_refine_ls_weighting_details 'calc w=1/[\s^2^(Fo^2^)+(0.0618P)^2^+0.0534P] where P=(Fo^2^+2Fc^2^)/3'
_refine_ls_weighting_scheme calc
_refine_ls_wR_factor_gt 0.1054
_refine_ls_wR_factor_ref 0.1117
_reflns_number_gt 1382
_reflns_number_total 1882
_reflns_threshold_expression I>2\s(I)
_cod_data_source_file om2097.cif
_cod_data_source_block I
_cod_depositor_comments
;
The following automatic conversions were performed:
'_symmetry_cell_setting' value 'Triclinic' changed to 'triclinic'
according to '/home/saulius/struct/CIF-dictionaries/cif_core.dic'
dictionary named 'cif_core.dic' version 2.4.1 from 2010-06-29.

Automatic conversion script
Id: cif_fix_enum 1527 2010-12-29 10:47:43Z saulius 

The following automatic conversions were performed:

'_symmetry_cell_setting' value 'Triclinic' changed to 'triclinic'
according to /home/saulius/struct/CIF-dictionaries/cif_core.dic
dictionary named 'cif_core.dic' version 2.4.1 from 2010-06-29.

Automatic conversion script
Id: cif_fix_values 1715 2011-07-08 13:25:40Z adriana 
;
_cod_database_code 2213489
_cod_database_fobs_code 2213489

loop_
_symmetry_equiv_pos_as_xyz
'x, y, z'
'-x, -y, -z'

loop_
_atom_site_type_symbol
_atom_site_label
_atom_site_fract_x
_atom_site_fract_y
_atom_site_fract_z
_atom_site_U_iso_or_equiv
_atom_site_adp_type
_atom_site_calc_flag
_atom_site_refinement_flags
_atom_site_occupancy
O O1 0.2214(2) 0.24177(14) 0.98431(9) 0.0492(3) Uani d . 1
O O2 -0.1654(2) 0.35480(16) 1.00134(11) 0.0599(4) Uani d . 1
O O3 0.5013(2) 0.48671(13) 0.81087(11) 0.0539(4) Uani d . 1
H H3 0.5705 0.4646 0.8746 0.081 Uiso calc R 1
N N1 -0.0967(3) 0.27750(16) 1.25021(12) 0.0469(4) Uani d . 1
H H1 -0.2396 0.3283 1.2310 0.056 Uiso calc R 1
C C1 0.4583(3) 0.34840(18) 0.79341(14) 0.0399(4) Uani d . 1
H H1A 0.5968 0.2718 0.8269 0.048 Uiso calc R 1
C C2 0.4590(3) 0.3864(2) 0.65827(15) 0.0463(4) Uani d . 1
H H2A 0.6227 0.4265 0.6195 0.056 Uiso calc R 1
H H2B 0.3282 0.4665 0.6241 0.056 Uiso calc R 1
C C3 0.4105(3) 0.2451(2) 0.63168(16) 0.0517(5) Uani d . 1
H H3A 0.4009 0.2751 0.5448 0.062 Uiso calc R 1
H H3B 0.5518 0.1697 0.6572 0.062 Uiso calc R 1
C C4 0.1646(4) 0.1718(2) 0.69711(16) 0.0570(5) Uani d . 1
H H4A 0.1477 0.0763 0.6850 0.068 Uiso calc R 1
H H4B 0.0211 0.2414 0.6626 0.068 Uiso calc R 1
C C5 0.1581(3) 0.1373(2) 0.83282(16) 0.0512(5) Uani d . 1
H H5A -0.0073 0.0991 0.8707 0.061 Uiso calc R 1
H H5B 0.2870 0.0571 0.8696 0.061 Uiso calc R 1
C C6 0.2064(3) 0.28135(19) 0.85526(14) 0.0416(4) Uani d . 1
H H6 0.0673 0.3590 0.8252 0.050 Uiso calc R 1
C C7 0.0279(3) 0.28721(18) 1.04568(15) 0.0397(4) Uani d . 1
C C8 0.0787(3) 0.24271(17) 1.17203(14) 0.0383(4) Uani d . 1
C C9 -0.0092(4) 0.2192(2) 1.36266(16) 0.0551(5) Uani d . 1
H H9 -0.0933 0.2278 1.4319 0.066 Uiso calc R 1
C C10 0.2215(4) 0.1461(2) 1.35807(16) 0.0541(5) Uani d . 1
H H10 0.3226 0.0952 1.4231 0.065 Uiso calc R 1
C C11 0.2787(3) 0.16139(19) 1.23751(15) 0.0466(4) Uani d . 1
H H11 0.4259 0.1233 1.2073 0.056 Uiso calc R 1

loop_
_atom_site_aniso_label
_atom_site_aniso_U_11
_atom_site_aniso_U_22
_atom_site_aniso_U_33
_atom_site_aniso_U_12
_atom_site_aniso_U_13
_atom_site_aniso_U_23
O1 0.0518(7) 0.0598(8) 0.0349(7) 0.0109(6) -0.0053(5) -0.0187(6)
O2 0.0464(7) 0.0894(10) 0.0484(8) 0.0136(7) -0.0130(6) -0.0321(7)
O3 0.0680(8) 0.0461(7) 0.0559(8) -0.0020(6) -0.0215(6) -0.0248(6)
N1 0.0493(8) 0.0528(9) 0.0423(8) 0.0028(7) -0.0035(7) -0.0228(7)
C1 0.0424(9) 0.0375(9) 0.0432(9) 0.0010(7) -0.0098(7) -0.0178(7)
C2 0.0529(10) 0.0453(10) 0.0403(10) -0.0045(8) -0.0007(8) -0.0160(8)
C3 0.0664(12) 0.0521(11) 0.0419(10) -0.0040(9) 0.0008(9) -0.0244(8)
C4 0.0656(12) 0.0606(12) 0.0562(12) -0.0130(9) -0.0036(9) -0.0331(10)
C5 0.0524(10) 0.0512(11) 0.0506(11) -0.0109(8) 0.0029(8) -0.0197(9)
C6 0.0455(9) 0.0480(10) 0.0324(9) 0.0031(8) -0.0066(7) -0.0167(7)
C7 0.0406(9) 0.0396(9) 0.0418(9) -0.0049(7) -0.0018(7) -0.0181(7)
C8 0.0445(9) 0.0365(9) 0.0370(9) -0.0049(7) -0.0034(7) -0.0169(7)
C9 0.0756(13) 0.0582(12) 0.0354(10) -0.0017(10) -0.0040(9) -0.0221(9)
C10 0.0712(13) 0.0505(11) 0.0419(11) 0.0047(9) -0.0178(9) -0.0173(9)
C11 0.0514(10) 0.0424(10) 0.0469(10) 0.0019(8) -0.0076(8) -0.0176(8)

loop_
_atom_type_symbol
_atom_type_description
_atom_type_scat_dispersion_real
_atom_type_scat_dispersion_imag
_atom_type_scat_source
C C 0.0033 0.0016 'International Tables Vol C Tables 4.2.6.8 and 6.1.1.4'
H H 0.0000 0.0000 'International Tables Vol C Tables 4.2.6.8 and 6.1.1.4'
N N 0.0061 0.0033 'International Tables Vol C Tables 4.2.6.8 and 6.1.1.4'
O O 0.0106 0.0060 'International Tables Vol C Tables 4.2.6.8 and 6.1.1.4'

loop_
_geom_angle_atom_site_label_1
_geom_angle_atom_site_label_2
_geom_angle_atom_site_label_3
_geom_angle
C7 O1 C6 118.71(13)
C1 O3 H3 109.5
C9 N1 C8 108.93(16)
C9 N1 H1 125.5
C8 N1 H1 125.5
O3 C1 C2 108.25(13)
O3 C1 C6 111.50(14)
C2 C1 C6 109.71(13)
O3 C1 H1A 109.1
C2 C1 H1A 109.1
C6 C1 H1A 109.1
C1 C2 C3 111.64(14)
C1 C2 H2A 109.3
C3 C2 H2A 109.3
C1 C2 H2B 109.3
C3 C2 H2B 109.3
H2A C2 H2B 108.0
C4 C3 C2 111.30(15)
C4 C3 H3A 109.4
C2 C3 H3A 109.4
C4 C3 H3B 109.4
C2 C3 H3B 109.4
H3A C3 H3B 108.0
C3 C4 C5 111.62(15)
C3 C4 H4A 109.3
C5 C4 H4A 109.3
C3 C4 H4B 109.3
C5 C4 H4B 109.3
H4A C4 H4B 108.0
C6 C5 C4 110.84(14)
C6 C5 H5A 109.5
C4 C5 H5A 109.5
C6 C5 H5B 109.5
C4 C5 H5B 109.5
H5A C5 H5B 108.1
O1 C6 C1 107.07(13)
O1 C6 C5 109.46(13)
C1 C6 C5 111.17(14)
O1 C6 H6 109.7
C1 C6 H6 109.7
C5 C6 H6 109.7
O2 C7 O1 124.24(16)
O2 C7 C8 124.49(15)
O1 C7 C8 111.26(15)
N1 C8 C11 107.61(16)
N1 C8 C7 120.29(15)
C11 C8 C7 132.06(15)
N1 C9 C10 108.79(16)
N1 C9 H9 125.6
C10 C9 H9 125.6
C9 C10 C11 107.20(15)
C9 C10 H10 126.4
C11 C10 H10 126.4
C8 C11 C10 107.47(16)
C8 C11 H11 126.3
C10 C11 H11 126.3

loop_
_geom_bond_atom_site_label_1
_geom_bond_atom_site_label_2
_geom_bond_distance
O1 C7 1.340(2)
O1 C6 1.447(2)
O2 C7 1.208(2)
O3 C1 1.423(2)
O3 H3 0.8200
N1 C9 1.350(2)
N1 C8 1.364(2)
N1 H1 0.8600
C1 C2 1.512(3)
C1 C6 1.513(2)
C1 H1A 0.9800
C2 C3 1.516(3)
C2 H2A 0.9700
C2 H2B 0.9700
C3 C4 1.515(3)
C3 H3A 0.9700
C3 H3B 0.9700
C4 C5 1.522(3)
C4 H4A 0.9700
C4 H4B 0.9700
C5 C6 1.514(3)
C5 H5A 0.9700
C5 H5B 0.9700
C6 H6 0.9800
C7 C8 1.447(3)
C8 C11 1.368(2)
C9 C10 1.356(3)
C9 H9 0.9300
C10 C11 1.397(3)
C10 H10 0.9300
C11 H11 0.9300

loop_
_geom_hbond_atom_site_label_D
_geom_hbond_atom_site_label_H
_geom_hbond_atom_site_label_A
_geom_hbond_site_symmetry_A
_geom_hbond_distance_DH
_geom_hbond_distance_HA
_geom_hbond_distance_DA
_geom_hbond_angle_DHA
_geom_hbond_publ_flag
O3 H3 O2 1_655 0.82 2.06 2.831(2) 156.1 yes
N1 H1 O3 2_567 0.86 2.06 2.878(3) 158.4 yes

loop_
_geom_torsion_atom_site_label_1
_geom_torsion_atom_site_label_2
_geom_torsion_atom_site_label_3
_geom_torsion_atom_site_label_4
_geom_torsion
O3 C1 C2 C3 -179.21(13)
C6 C1 C2 C3 -57.33(19)
C1 C2 C3 C4 55.3(2)
C2 C3 C4 C5 -53.3(2)
C3 C4 C5 C6 54.2(2)
C7 O1 C6 C1 131.87(15)
C7 O1 C6 C5 -107.52(16)
O3 C1 C6 O1 -62.34(16)
C2 C1 C6 O1 177.74(13)
O3 C1 C6 C5 178.14(13)
C2 C1 C6 C5 58.23(18)
C4 C5 C6 O1 -174.98(14)
C4 C5 C6 C1 -56.90(19)
C6 O1 C7 O2 3.0(2)
C6 O1 C7 C8 -177.96(13)
C9 N1 C8 C11 -0.07(19)
C9 N1 C8 C7 177.79(14)
O2 C7 C8 N1 -0.4(2)
O1 C7 C8 N1 -179.51(14)
O2 C7 C8 C11 176.81(17)
O1 C7 C8 C11 -2.3(2)
C8 N1 C9 C10 -0.3(2)
N1 C9 C10 C11 0.5(2)
N1 C8 C11 C10 0.40(19)
C7 C8 C11 C10 -177.11(16)
C9 C10 C11 C8 -0.6(2)
